data_7010259
loop_
_publ_author_name
'Bonar-Law, Richard P.'
'McGrath, Thomas D.'
'Singh, Nirmal'
'Bickley, Jamie F.'
'Femoni, Cristina'
'Steiner, Alexander'

_publ_section_title
;
 Dirhodium(II) carboxylates as building blocks. Synthesis and
 structures of cis-chelate complexes
;
_journal_issue 23
_journal_name_full 'Journal of the Chemical Society, Dalton Transactions'
_journal_page_first 4343
_journal_paper_doi 10.1039/b007428o
_journal_year 2000
_chemical_formula_sum 'C36 H48 N2 O10 Rh2'
_chemical_formula_weight 874.58
_chemical_name_systematic
;
 ?
;
_space_group_IT_number 146
_symmetry_cell_setting rhombohedral
_symmetry_space_group_name_Hall 'R 3'
_symmetry_space_group_name_H-M 'R 3 :H'
_atom_sites_solution_hydrogens geom
_atom_sites_solution_primary direct
_atom_sites_solution_secondary difmap
_audit_creation_method SHELXL-97
_cell_angle_alpha 90.00
_cell_angle_beta 90.00
_cell_angle_gamma 120.00
_cell_formula_units_Z 9
_cell_length_a 31.600(4)
_cell_length_b 31.600(4)
_cell_length_c 12.700(3)
_cell_measurement_temperature 293(2)
_cell_volume 10983(3)
_computing_data_collection 'IPDS (STOE, 1997)'
_computing_data_reduction 'X-RED (STOE, 1996)'
_computing_structure_refinement 'SHELXL-97 (Sheldrick, 1997)'
_computing_structure_solution 'SHELXS-97 (Sheldrick, 1990)'
_diffrn_ambient_temperature 293(2)
_diffrn_detector_area_resol_mean 6.67
_diffrn_measured_fraction_theta_full 0.333
_diffrn_measured_fraction_theta_max 0.333
_diffrn_measurement_device_type 'STOE IPDS'
_diffrn_measurement_method 'IMAGE PLATE'
_diffrn_radiation_monochromator graphite
_diffrn_radiation_source 'fine-focus sealed tube'
_diffrn_radiation_type MoK\a
_diffrn_radiation_wavelength 0.71073
_diffrn_reflns_av_R_equivalents 0.0331
_diffrn_reflns_av_sigmaI/netI 0.0260
_diffrn_reflns_limit_h_max 34
_diffrn_reflns_limit_h_min -34
_diffrn_reflns_limit_k_max 34
_diffrn_reflns_limit_k_min -34
_diffrn_reflns_limit_l_max 13
_diffrn_reflns_limit_l_min -13
_diffrn_reflns_number 19768
_diffrn_reflns_theta_full 22.48
_diffrn_reflns_theta_max 22.48
_diffrn_reflns_theta_min 3.13
_exptl_absorpt_coefficient_mu 0.720
_exptl_absorpt_correction_type none
_exptl_crystal_colour red
_exptl_crystal_density_diffrn 1.190
_exptl_crystal_density_method 'not measured'
_exptl_crystal_description prism
_exptl_crystal_F_000 4032
_exptl_crystal_size_max .3
_exptl_crystal_size_mid .2
_exptl_crystal_size_min .2
_refine_diff_density_max 1.186
_refine_diff_density_min -0.477
_refine_diff_density_rms 0.122
_refine_ls_abs_structure_details 'Flack H D (1983), Acta Cryst. A39, 876-881'
_refine_ls_abs_structure_Flack 0.42(12)
_refine_ls_extinction_method none
_refine_ls_goodness_of_fit_ref 1.129
_refine_ls_hydrogen_treatment mixed
_refine_ls_matrix_type full
_refine_ls_number_parameters 421
_refine_ls_number_reflns 6376
_refine_ls_number_restraints 574
_refine_ls_restrained_S_all 1.157
_refine_ls_R_factor_all 0.0615
_refine_ls_R_factor_gt 0.0469
_refine_ls_shift/su_max 4.489
_refine_ls_shift/su_mean 0.408
_refine_ls_structure_factor_coef Fsqd
_refine_ls_weighting_details 'w=1/[\s^2^(Fo^2^)+(0.0703P)^2^+98.6359P] where P=(Fo^2^+2Fc^2^)/3'
_refine_ls_weighting_scheme calc
_refine_ls_wR_factor_gt 0.1239
_refine_ls_wR_factor_ref 0.1422
_reflns_number_gt 5500
_reflns_number_total 6376
_reflns_threshold_expression >2sigma(I)
_cod_data_source_file b007428o.txt
_cod_data_source_block r31
_cod_depositor_comments
;
The following automatic conversions were performed:

'_refine_ls_weighting_scheme' value 'calc
w=1/[\s^2^(Fo^2^)+(0.0703P)^2^+98.6359P] where P=(Fo^2^+2Fc^2^)/3'
was changed to 'calc'. New tag '_refine_ls_weighting_details' was
created. The value of the new tag was set to
'w=1/[\s^2^(Fo^2^)+(0.0703P)^2^+98.6359P] where P=(Fo^2^+2Fc^2^)/3'.

Automatic conversion script
Id: cif_fix_values 3143 2015-03-26 13:38:13Z robertas 
;
_cod_original_sg_symbol_H-M R3
_cod_database_code 7010259

loop_
_symmetry_equiv_pos_as_xyz
'x, y, z'
'-y, x-y, z'
'-x+y, -x, z'
'x+2/3, y+1/3, z+1/3'
'-y+2/3, x-y+1/3, z+1/3'
'-x+y+2/3, -x+1/3, z+1/3'
'x+1/3, y+2/3, z+2/3'
'-y+1/3, x-y+2/3, z+2/3'
'-x+y+1/3, -x+2/3, z+2/3'

loop_
_atom_site_label
_atom_site_type_symbol
_atom_site_fract_x
_atom_site_fract_y
_atom_site_fract_z
_atom_site_U_iso_or_equiv
_atom_site_adp_type
_atom_site_occupancy
_atom_site_calc_flag
_atom_site_refinement_flags
_atom_site_disorder_assembly
_atom_site_disorder_group
Rh1 Rh 0.46190(7) 0.00012(8) 0.8030(3) 0.0430(6) Uani 1 d D . .
Rh2 Rh 0.53809(7) 0.00007(8) 0.8036(3) 0.0408(6) Uani 1 d D . .
O1 O 0.4773(4) 0.0256(6) 0.6513(6) 0.050(3) Uani 1 d DU . .
O2 O 0.5482(4) 0.0249(6) 0.6510(6) 0.055(3) Uani 1 d DU . .
C1 C 0.5187(3) 0.0371(4) 0.6142(5) 0.062(3) Uani 1 d DU . .
C2 C 0.5343(4) 0.0670(3) 0.5104(6) 0.073(3) Uani 1 d DU . .
C3 C 0.5150(7) 0.0321(4) 0.4142(8) 0.082(4) Uani 1 d DU . .
H3A H 0.5272 0.0097 0.4172 0.124 Uiso 1 calc R . .
H3B H 0.5259 0.0508 0.3504 0.124 Uiso 1 calc R . .
H3C H 0.4799 0.0141 0.4155 0.124 Uiso 1 calc R . .
C4 C 0.5110(6) 0.1000(6) 0.4980(11) 0.059(4) Uani 1 d DU . .
H4A H 0.5234 0.1246 0.5518 0.088 Uiso 1 calc R . .
H4B H 0.4762 0.0804 0.5044 0.088 Uiso 1 calc R . .
H4C H 0.5192 0.1153 0.4300 0.088 Uiso 1 calc R . .
O5 O 0.5870(5) 0.1012(4) 0.4841(9) 0.084(3) Uani 1 d DU . .
C6 C 0.6166(4) 0.1310(3) 0.5664(6) 0.082(3) Uani 1 d DU . .
O3 O 0.4998(2) 0.0707(2) 0.8566(12) 0.051(3) Uani 1 d DU . .
O4 O 0.5712(2) 0.0714(2) 0.8523(13) 0.055(3) Uani 1 d DU . .
C14 C 0.5459(2) 0.0923(2) 0.8579(8) 0.052(2) Uani 1 d DU . .
C11 C 0.5738(4) 0.1482(2) 0.8763(6) 0.059(2) Uani 1 d DU . .
C12 C 0.5788(7) 0.1613(4) 0.9956(7) 0.070(3) Uani 1 d DU . .
H12A H 0.5960 0.1475 1.0305 0.105 Uiso 1 calc R . .
H12B H 0.5469 0.1484 1.0261 0.105 Uiso 1 calc R . .
H12C H 0.5966 0.1962 1.0037 0.105 Uiso 1 calc R . .
C13 C 0.5470(5) 0.1741(4) 0.8309(14) 0.049(3) Uani 1 d DU . .
H13A H 0.5449 0.1706 0.7557 0.073 Uiso 1 calc R . .
H13B H 0.5649 0.2082 0.8488 0.073 Uiso 1 calc R . .
H13C H 0.5147 0.1595 0.8602 0.073 Uiso 1 calc R . .
O6 O 0.6251(5) 0.1803(4) 0.8372(9) 0.077(3) Uani 1 d DU . .
C10 C 0.6348(4) 0.1690(3) 0.7368(7) 0.083(3) Uani 1 d DU . .
C5 C 0.6009(4) 0.1385(4) 0.6630(6) 0.083(3) Uani 1 d DU . .
H5 H 0.5677 0.1230 0.6783 0.099 Uiso 1 calc R . .
C7 C 0.6662(4) 0.1541(4) 0.5441(7) 0.095(3) Uani 1 d DU . .
H7 H 0.6768 0.1492 0.4794 0.114 Uiso 1 calc R . .
C8 C 0.7001(4) 0.1847(5) 0.6179(8) 0.094(3) Uani 1 d DU . .
H8 H 0.7333 0.2002 0.6027 0.113 Uiso 1 calc R . .
C9 C 0.6843(4) 0.1921(4) 0.7146(8) 0.087(3) Uani 1 d DU . .
H9 H 0.7070 0.2125 0.7643 0.105 Uiso 1 calc R . .
O7 O 0.4287(2) -0.0711(3) 0.7545(14) 0.051(3) Uani 1 d DU . .
O8 O 0.5002(3) -0.0713(2) 0.7577(13) 0.051(3) Uani 1 d DU . .
C15 C 0.4549(3) -0.0904(2) 0.7397(4) 0.055(3) Uani 1 d DU . .
C16 C 0.4294(5) -0.1429(3) 0.6950(12) 0.089(4) Uani 1 d DU . .
H16A H 0.4522 -0.1546 0.6929 0.133 Uiso 1 calc R . .
H16B H 0.4179 -0.1429 0.6250 0.133 Uiso 1 calc R . .
H16C H 0.4022 -0.1639 0.7391 0.133 Uiso 1 calc R . .
O9 O 0.4521(4) -0.0242(7) 0.9552(7) 0.055(3) Uani 1 d DU . .
O10 O 0.5229(4) -0.0255(6) 0.9547(6) 0.054(3) Uani 1 d DU . .
C17 C 0.4839(3) -0.0318(3) 0.9972(5) 0.056(3) Uani 1 d DU . .
C18 C 0.4740(5) -0.0509(6) 1.1121(6) 0.082(4) Uani 1 d DU . .
H18A H 0.4986 -0.0584 1.1336 0.123 Uiso 1 calc R . .
H18B H 0.4424 -0.0798 1.1162 0.123 Uiso 1 calc R . .
H18C H 0.4748 -0.0262 1.1576 0.123 Uiso 1 calc R . .
N1 N 0.3914(4) -0.0002(7) 0.812(2) 0.054(3) Uani 1 d DU . .
C21 C 0.3856(6) 0.0366(8) 0.773(2) 0.058(4) Uani 1 d DU . .
H21 H 0.4141 0.0652 0.7551 0.069 Uiso 1 calc R . .
C22 C 0.3431(6) 0.0364(7) 0.7568(18) 0.056(3) Uani 1 d DU . .
H22 H 0.3416 0.0599 0.7155 0.067 Uiso 1 calc R . .
C23 C 0.3015(5) -0.0013(7) 0.806(2) 0.050(3) Uani 1 d DU . .
C24 C 0.3065(6) -0.0390(7) 0.837(2) 0.054(3) Uani 1 d DU . .
H24 H 0.2783 -0.0684 0.8520 0.065 Uiso 1 calc R . .
C25 C 0.3502(6) -0.0369(7) 0.8468(18) 0.051(3) Uani 1 d DU . .
H25 H 0.3511 -0.0627 0.8799 0.061 Uiso 1 calc R . .
C26 C 0.2507(5) -0.0068(5) 0.8012(12) 0.057(3) Uani 1 d DU . .
C27 C 0.2492(6) 0.0241(7) 0.7135(13) 0.068(4) Uiso 1 d DU . .
H27A H 0.2174 0.0209 0.7105 0.102 Uiso 1 calc R . .
H27B H 0.2560 0.0135 0.6479 0.102 Uiso 1 calc R . .
H27C H 0.2734 0.0576 0.7257 0.102 Uiso 1 calc R . .
C28 C 0.2419(7) 0.0132(8) 0.9063(13) 0.080(4) Uiso 1 d DU . .
H28A H 0.2106 0.0111 0.9041 0.120 Uiso 1 calc R . .
H28B H 0.2670 0.0467 0.9153 0.120 Uiso 1 calc R . .
H28C H 0.2429 -0.0058 0.9642 0.120 Uiso 1 calc R . .
C29 C 0.2067(5) -0.0595(5) 0.7923(16) 0.068(4) Uiso 1 d DU . .
H29A H 0.1769 -0.0585 0.7890 0.102 Uiso 1 calc R . .
H29B H 0.2061 -0.0781 0.8528 0.102 Uiso 1 calc R . .
H29C H 0.2100 -0.0746 0.7297 0.102 Uiso 1 calc R . .
N2 N 0.6087(4) 0.0005(7) 0.8029(18) 0.046(3) Uani 1 d DU . .
C31 C 0.6501(6) 0.0399(8) 0.775(2) 0.050(3) Uani 1 d DU . .
H31 H 0.6492 0.0680 0.7572 0.060 Uiso 1 calc R . .
C32 C 0.6953(6) 0.0415(7) 0.7719(19) 0.056(3) Uani 1 d DU . .
H32 H 0.7234 0.0697 0.7509 0.067 Uiso 1 calc R . .
C33 C 0.6969(5) -0.0005(7) 0.801(2) 0.049(3) Uani 1 d DU . .
C34 C 0.6536(6) -0.0397(7) 0.836(2) 0.052(3) Uani 1 d DU . .
H34 H 0.6534 -0.0678 0.8589 0.062 Uiso 1 calc R . .
C35 C 0.6105(6) -0.0381(8) 0.840(2) 0.052(3) Uani 1 d DU . .
H35 H 0.5825 -0.0644 0.8679 0.062 Uiso 1 calc R . .
C36 C 0.7460(5) 0.0009(6) 0.8021(13) 0.051(3) Uani 1 d DU . .
C37 C 0.7873(6) 0.0451(7) 0.7540(16) 0.079(4) Uiso 1 d DU . .
H37A H 0.8168 0.0436 0.7613 0.118 Uiso 1 calc R . .
H37B H 0.7911 0.0737 0.7889 0.118 Uiso 1 calc R . .
H37C H 0.7807 0.0464 0.6807 0.118 Uiso 1 calc R . .
C38 C 0.7408(8) -0.0440(7) 0.7435(17) 0.094(4) Uiso 1 d DU . .
H38A H 0.7717 -0.0429 0.7428 0.141 Uiso 1 calc R . .
H38B H 0.7305 -0.0440 0.6724 0.141 Uiso 1 calc R . .
H38C H 0.7170 -0.0732 0.7786 0.141 Uiso 1 calc R . .
C39 C 0.7591(6) -0.0022(7) 0.9168(11) 0.062(4) Uiso 1 d DU . .
H39A H 0.7910 0.0010 0.9198 0.094 Uiso 1 calc R . .
H39B H 0.7355 -0.0332 0.9458 0.094 Uiso 1 calc R . .
H39C H 0.7592 0.0236 0.9567 0.094 Uiso 1 calc R . .

loop_
_atom_site_aniso_label
_atom_site_aniso_U_11
_atom_site_aniso_U_22
_atom_site_aniso_U_33
_atom_site_aniso_U_23
_atom_site_aniso_U_13
_atom_site_aniso_U_12
Rh1 0.0392(13) 0.0717(15) 0.0277(12) -0.0058(9) -0.0028(9) 0.0350(12)
Rh2 0.0370(14) 0.0667(15) 0.0269(12) -0.0051(9) -0.0010(8) 0.0319(12)
O1 0.057(7) 0.090(6) 0.028(5) -0.012(5) -0.011(6) 0.055(6)
O2 0.061(7) 0.090(6) 0.036(5) -0.010(5) -0.012(6) 0.054(6)
C1 0.065(6) 0.098(5) 0.034(4) -0.008(4) -0.010(5) 0.049(6)
C2 0.066(5) 0.115(5) 0.042(4) -0.006(4) 0.000(5) 0.048(5)
C3 0.070(8) 0.121(8) 0.042(6) -0.014(6) 0.016(9) 0.036(9)
C4 0.058(8) 0.109(8) 0.028(6) 0.031(6) 0.007(6) 0.056(7)
O5 0.072(5) 0.119(5) 0.058(4) -0.003(4) 0.004(4) 0.046(5)
C6 0.070(5) 0.111(5) 0.070(4) -0.002(4) 0.009(4) 0.050(4)
O3 0.052(6) 0.076(6) 0.045(5) -0.021(5) -0.007(6) 0.046(6)
O4 0.055(7) 0.074(6) 0.049(5) -0.017(5) -0.011(6) 0.042(6)
C14 0.054(5) 0.073(5) 0.045(4) -0.020(4) -0.012(6) 0.044(5)
C11 0.058(5) 0.074(4) 0.057(4) -0.030(3) -0.009(5) 0.041(5)
C12 0.075(8) 0.074(6) 0.054(6) -0.022(5) -0.029(9) 0.032(8)
C13 0.046(7) 0.022(5) 0.063(7) -0.021(5) -0.008(7) 0.006(5)
O6 0.073(5) 0.085(5) 0.075(4) -0.017(4) -0.001(5) 0.041(4)
C10 0.072(4) 0.096(5) 0.084(4) -0.007(4) 0.002(4) 0.043(4)
C5 0.073(5) 0.104(5) 0.077(5) -0.004(4) -0.001(4) 0.049(4)
C7 0.077(5) 0.114(6) 0.082(5) -0.002(5) 0.011(5) 0.038(5)
C8 0.079(5) 0.107(6) 0.092(5) -0.007(5) 0.011(5) 0.043(5)
C9 0.068(5) 0.103(6) 0.090(5) -0.007(5) 0.011(5) 0.043(5)
O7 0.036(8) 0.069(6) 0.046(5) -0.008(5) 0.008(7) 0.025(7)
O8 0.044(8) 0.067(6) 0.045(5) -0.011(5) 0.011(7) 0.030(7)
C15 0.043(8) 0.073(5) 0.046(5) -0.016(4) 0.007(7) 0.025(7)
C16 0.059(10) 0.104(8) 0.094(8) -0.055(7) -0.001(11) 0.033(10)
O9 0.042(8) 0.100(6) 0.025(5) 0.006(5) 0.002(6) 0.038(7)
O10 0.037(8) 0.099(6) 0.029(5) 0.006(5) -0.011(6) 0.037(7)
C17 0.042(8) 0.105(6) 0.024(4) 0.007(4) -0.001(6) 0.037(7)
C18 0.052(10) 0.150(9) 0.031(6) 0.016(7) 0.012(10) 0.040(10)
N1 0.054(6) 0.067(6) 0.046(6) 0.005(5) 0.000(6) 0.035(5)
C21 0.055(6) 0.068(6) 0.054(6) 0.008(5) 0.006(6) 0.034(6)
C22 0.056(6) 0.070(5) 0.052(6) 0.012(5) 0.011(5) 0.040(5)
C23 0.052(5) 0.071(5) 0.042(5) 0.011(4) 0.010(5) 0.042(5)
C24 0.054(6) 0.069(5) 0.046(6) 0.011(5) 0.006(5) 0.037(5)
C25 0.052(6) 0.067(6) 0.048(6) 0.012(5) 0.004(5) 0.040(5)
C26 0.056(5) 0.076(5) 0.047(4) 0.017(4) 0.008(4) 0.039(4)
N2 0.042(6) 0.082(6) 0.027(5) -0.004(5) 0.003(5) 0.040(5)
C31 0.045(6) 0.080(6) 0.033(5) 0.004(5) 0.001(5) 0.037(5)
C32 0.048(6) 0.084(6) 0.034(5) 0.010(5) 0.004(5) 0.031(5)
C33 0.049(5) 0.081(5) 0.028(4) 0.011(4) 0.008(5) 0.042(5)
C34 0.051(6) 0.080(6) 0.033(5) 0.009(5) 0.007(5) 0.040(5)
C35 0.045(6) 0.082(6) 0.033(5) 0.006(5) 0.002(5) 0.035(5)
C36 0.053(4) 0.079(5) 0.042(4) 0.019(4) 0.004(5) 0.049(4)

loop_
_atom_type_symbol
_atom_type_description
_atom_type_scat_dispersion_real
_atom_type_scat_dispersion_imag
_atom_type_scat_source
C C 0.0033 0.0016 'International Tables Vol C Tables 4.2.6.8 and 6.1.1.4'
H H 0.0000 0.0000 'International Tables Vol C Tables 4.2.6.8 and 6.1.1.4'
O O 0.0106 0.0060 'International Tables Vol C Tables 4.2.6.8 and 6.1.1.4'
Rh Rh -1.1178 0.9187 'International Tables Vol C Tables 4.2.6.8 and 6.1.1.4'
N N 0.0061 0.0033 'International Tables Vol C Tables 4.2.6.8 and 6.1.1.4'

loop_
_geom_angle_atom_site_label_1
_geom_angle_atom_site_label_2
_geom_angle_atom_site_label_3
_geom_angle
_geom_angle_site_symmetry_1
_geom_angle_site_symmetry_3
_geom_angle_publ_flag
O9 Rh1 O7 88.5(8) . . ?
O9 Rh1 O3 89.5(7) . . ?
O7 Rh1 O3 175.1(4) . . ?
O9 Rh1 O1 175.5(3) . . ?
O7 Rh1 O1 92.2(7) . . ?
O3 Rh1 O1 89.4(7) . . ?
O9 Rh1 N1 89.1(6) . . ?
O7 Rh1 N1 92.8(6) . . ?
O3 Rh1 N1 91.5(6) . . ?
O1 Rh1 N1 95.2(6) . . ?
O9 Rh1 Rh2 87.80(17) . . ?
O7 Rh1 Rh2 87.86(18) . . ?
O3 Rh1 Rh2 87.65(18) . . ?
O1 Rh1 Rh2 87.83(17) . . ?
N1 Rh1 Rh2 176.8(6) . . ?
O8 Rh2 O10 86.5(7) . . ?
O8 Rh2 O4 175.7(3) . . ?
O10 Rh2 O4 92.4(7) . . ?
O8 Rh2 O2 92.6(7) . . ?
O10 Rh2 O2 175.8(3) . . ?
O4 Rh2 O2 88.2(8) . . ?
O8 Rh2 N2 92.2(6) . . ?
O10 Rh2 N2 92.5(6) . . ?
O4 Rh2 N2 92.0(6) . . ?
O2 Rh2 N2 91.7(5) . . ?
O8 Rh2 Rh1 88.01(18) . . ?
O10 Rh2 Rh1 88.02(18) . . ?
O4 Rh2 Rh1 87.76(18) . . ?
O2 Rh2 Rh1 87.81(18) . . ?
N2 Rh2 Rh1 179.5(5) . . ?
C1 O1 Rh1 118.2(3) . . ?
C1 O2 Rh2 117.9(4) . . ?
O1 C1 O2 126.2(5) . . ?
O1 C1 C2 117.4(5) . . ?
O2 C1 C2 116.3(5) . . ?
O5 C2 C1 121.8(7) . . ?
O5 C2 C3 103.7(6) . . ?
C1 C2 C3 110.1(6) . . ?
O5 C2 C4 102.7(6) . . ?
C1 C2 C4 112.5(6) . . ?
C3 C2 C4 104.3(10) . . ?
C6 O5 C2 116.5(9) . . ?
C7 C6 C5 119.8(3) . . ?
C7 C6 O5 113.7(8) . . ?
C5 C6 O5 126.5(8) . . ?
C14 O3 Rh1 118.7(4) . . ?
C14 O4 Rh2 118.8(4) . . ?
O3 C14 O4 125.1(5) . . ?
O3 C14 C11 117.5(5) . . ?
O4 C14 C11 117.2(4) . . ?
O6 C11 C14 121.8(7) . . ?
O6 C11 C13 102.1(6) . . ?
C14 C11 C13 113.4(6) . . ?
O6 C11 C12 102.1(7) . . ?
C14 C11 C12 112.0(6) . . ?
C13 C11 C12 103.3(10) . . ?
C10 O6 C11 115.4(9) . . ?
C9 C10 C5 120.3(3) . . ?
C9 C10 O6 112.7(8) . . ?
C5 C10 O6 127.0(8) . . ?
C10 C5 C6 119.9(3) . . ?
C8 C7 C6 120.3(3) . . ?
C7 C8 C9 120.0(3) . . ?
C10 C9 C8 119.8(3) . . ?
C15 O7 Rh1 118.4(4) . . ?
C15 O8 Rh2 118.5(4) . . ?
O7 C15 O8 127.0(5) . . ?
O7 C15 C16 117.1(5) . . ?
O8 C15 C16 115.9(5) . . ?
C17 O9 Rh1 118.9(3) . . ?
C17 O10 Rh2 118.7(3) . . ?
O9 C17 O10 126.5(5) . . ?
O9 C17 C18 116.5(5) . . ?
O10 C17 C18 117.0(5) . . ?
C25 N1 C21 112.4(9) . . ?
C25 N1 Rh1 124.7(11) . . ?
C21 N1 Rh1 122.7(11) . . ?
N1 C21 C22 127.5(14) . . ?
C21 C22 C23 116.2(14) . . ?
C24 C23 C22 114.3(10) . . ?
C24 C23 C26 119.7(12) . . ?
C22 C23 C26 124.2(12) . . ?
C23 C24 C25 123.7(14) . . ?
N1 C25 C24 123.2(14) . . ?
C27 C26 C23 109.2(11) . . ?
C27 C26 C29 110.1(12) . . ?
C23 C26 C29 116.7(11) . . ?
C27 C26 C28 107.7(12) . . ?
C23 C26 C28 108.1(13) . . ?
C29 C26 C28 104.6(11) . . ?
C31 N2 C35 118.5(9) . . ?
C31 N2 Rh2 121.6(11) . . ?
C35 N2 Rh2 119.6(11) . . ?
N2 C31 C32 123.5(13) . . ?
C31 C32 C33 118.5(13) . . ?
C34 C33 C32 116.3(10) . . ?
C34 C33 C36 123.9(12) . . ?
C32 C33 C36 119.5(12) . . ?
C33 C34 C35 121.8(14) . . ?
N2 C35 C34 120.9(13) . . ?
C37 C36 C33 115.2(12) . . ?
C37 C36 C39 108.3(12) . . ?
C33 C36 C39 108.1(12) . . ?
C37 C36 C38 107.9(12) . . ?
C33 C36 C38 109.2(13) . . ?
C39 C36 C38 108.0(12) . . ?

loop_
_geom_bond_atom_site_label_1
_geom_bond_atom_site_label_2
_geom_bond_distance
_geom_bond_site_symmetry_2
_geom_bond_publ_flag
Rh1 O9 2.045(4) . ?
Rh1 O7 2.046(4) . ?
Rh1 O3 2.049(4) . ?
Rh1 O1 2.051(4) . ?
Rh1 N1 2.225(5) . ?
Rh1 Rh2 2.4083(8) . ?
Rh2 O8 2.040(4) . ?
Rh2 O10 2.044(4) . ?
Rh2 O4 2.049(4) . ?
Rh2 O2 2.055(4) . ?
Rh2 N2 2.223(5) . ?
O1 C1 1.262(4) . ?
O2 C1 1.263(4) . ?
C1 C2 1.551(7) . ?
C2 O5 1.501(14) . ?
C2 C3 1.552(9) . ?
C2 C4 1.554(9) . ?
O5 C6 1.405(13) . ?
C6 C7 1.387(8) . ?
C6 C5 1.388(8) . ?
O3 C14 1.263(4) . ?
O4 C14 1.267(4) . ?
C14 C11 1.549(7) . ?
C11 O6 1.503(14) . ?
C11 C13 1.552(9) . ?
C11 C12 1.558(9) . ?
O6 C10 1.399(13) . ?
C10 C9 1.386(8) . ?
C10 C5 1.387(8) . ?
C7 C8 1.386(8) . ?
C8 C9 1.387(8) . ?
O7 C15 1.263(4) . ?
O8 C15 1.264(4) . ?
C15 C16 1.546(7) . ?
O9 C17 1.265(4) . ?
O10 C17 1.266(4) . ?
C17 C18 1.549(7) . ?
N1 C25 1.313(12) . ?
N1 C21 1.359(12) . ?
C21 C22 1.357(13) . ?
C22 C23 1.403(12) . ?
C23 C24 1.335(12) . ?
C23 C26 1.529(12) . ?
C24 C25 1.357(12) . ?
C26 C27 1.496(13) . ?
C26 C29 1.551(13) . ?
C26 C28 1.560(13) . ?
N2 C31 1.325(12) . ?
N2 C35 1.336(12) . ?
C31 C32 1.403(13) . ?
C32 C33 1.405(13) . ?
C33 C34 1.384(12) . ?
C33 C36 1.530(11) . ?
C34 C35 1.388(13) . ?
C36 C37 1.483(13) . ?
C36 C39 1.531(13) . ?
C36 C38 1.537(14) . ?
